data_7046478
loop_
_publ_author_name
'Nahra, Fady'
'Van Hecke, Kristof'
'Kennedy, Alan R.'
'Nelson, David J.'

_publ_section_title
;
 Coinage metal complexes of selenoureas derived from N-heterocyclic
 carbenes.
;
_journal_issue 31
_journal_name_full 'Dalton transactions (Cambridge, England : 2003)'
_journal_page_first 10671
_journal_page_last 10684
_journal_paper_doi 10.1039/c8dt01506f
_journal_volume 47
_journal_year 2018
_chemical_formula_moiety 'C42 H48 Ag2 Cl2 N4 Se2'
_chemical_formula_sum 'C42 H48 Ag2 Cl2 N4 Se2'
_chemical_formula_weight 1053.40
_space_group_crystal_system triclinic
_space_group_IT_number 2
_space_group_name_Hall '-P 1'
_space_group_name_H-M_alt 'P -1'
_symmetry_space_group_name_Hall '-P 1'
_symmetry_space_group_name_H-M 'P -1'
_atom_sites_solution_hydrogens geom
_atom_sites_solution_primary dual
_audit_creation_date 2018-02-06
_audit_creation_method
;
Olex2 1.2
(compiled Aug 10 2017 17:28:52 for OlexSys, GUI svn.r5381)
;
_audit_update_record
;
2018-04-16 deposited with the CCDC.
2018-05-30 downloaded from the CCDC.
;
_cell_angle_alpha 61.398(9)
_cell_angle_beta 74.631(6)
_cell_angle_gamma 66.612(8)
_cell_formula_units_Z 1
_cell_length_a 9.6458(6)
_cell_length_b 11.2385(12)
_cell_length_c 11.6775(8)
_cell_measurement_reflns_used 4989
_cell_measurement_temperature 100.2(6)
_cell_measurement_theta_max 27.2200
_cell_measurement_theta_min 3.1740
_cell_volume 1015.67(17)
_computing_cell_refinement 'CrysAlisPro 1.171.38.41 (Rigaku OD, 2015)'
_computing_data_collection 'CrysAlisPro 1.171.38.41 (Rigaku OD, 2015)'
_computing_data_reduction 'CrysAlisPro 1.171.38.41 (Rigaku OD, 2015)'
_computing_molecular_graphics 'Olex2 (Dolomanov et al., 2009)'
_computing_publication_material 'Olex2 (Dolomanov et al., 2009)'
_computing_structure_refinement 'ShelXL (Sheldrick, 2015)'
_computing_structure_solution 'ShelXT (Sheldrick, 2015)'
_diffrn_ambient_environment N~2~
_diffrn_ambient_temperature 100.2(6)
_diffrn_detector 'CCD plate'
_diffrn_detector_area_resol_mean 10.4839
_diffrn_detector_type Atlas
_diffrn_measured_fraction_theta_full 0.999
_diffrn_measured_fraction_theta_max 0.892
_diffrn_measurement_details
;
List of Runs (angles in degrees, time in seconds):

  # Type    Start    End  Width  t~exp~   \w     \q     \k     \f   Frames
#--------------------------------------------------------------------------
  1  \w    -62.00  38.00   1.00    5.00    --   10.33 -53.00 121.00  100
  2  \w    -17.00  82.00   1.00    5.00    --   10.33  53.00 -94.00   99
  3  \w    -14.00  85.00   1.00    5.00    --   10.33  38.00-120.00   99
  4  \w    -20.00  51.00   1.00    5.00    --   10.33 -99.00  30.00   71
  5  \w    -20.00  30.00   1.00    5.00    --  -11.19 -99.00-120.00   50
  6  \w    -85.00  13.00   1.00    5.00    --  -11.19 -38.00  60.00   98
  7  \w    -68.00 -24.00   1.00    5.00    --  -11.19 126.00  -4.38   44
  8  \w    -78.00 -33.00   1.00    5.00    --  -11.19 142.00-175.33   45
  9  \w    -20.00  30.00   1.00    5.00    --  -11.19 -99.00 -60.00   50
 10  \w    -20.00  20.00   1.00    5.00    --  -11.19 -99.00   0.00   40
 11  \w    -39.00  62.00   1.00    5.00    --  -11.19  57.00-150.00  101
;
_diffrn_measurement_device 'four-circle diffractometer'
_diffrn_measurement_device_type 'SuperNova, Dual, Cu at zero, Atlas'
_diffrn_measurement_method '\w scans'
_diffrn_orient_matrix_type 'CrysAlisPro convention (1999,Acta A55,543-557)'
_diffrn_orient_matrix_UB_11 0.0538266000
_diffrn_orient_matrix_UB_12 -0.0567815000
_diffrn_orient_matrix_UB_13 0.0437370000
_diffrn_orient_matrix_UB_21 0.0160090000
_diffrn_orient_matrix_UB_22 0.0500035000
_diffrn_orient_matrix_UB_23 0.0108468000
_diffrn_orient_matrix_UB_31 -0.0576313000
_diffrn_orient_matrix_UB_32 -0.0053557000
_diffrn_orient_matrix_UB_33 0.0528922000
_diffrn_radiation_monochromator mirror
_diffrn_radiation_probe x-ray
_diffrn_radiation_type MoK\a
_diffrn_radiation_wavelength 0.71073
_diffrn_reflns_av_R_equivalents 0.1106
_diffrn_reflns_av_unetI/netI 0.1458
_diffrn_reflns_Laue_measured_fraction_full 0.999
_diffrn_reflns_Laue_measured_fraction_max 0.892
_diffrn_reflns_limit_h_max 13
_diffrn_reflns_limit_h_min -13
_diffrn_reflns_limit_k_max 14
_diffrn_reflns_limit_k_min -15
_diffrn_reflns_limit_l_max 16
_diffrn_reflns_limit_l_min -16
_diffrn_reflns_number 22703
_diffrn_reflns_point_group_measured_fraction_full 0.999
_diffrn_reflns_point_group_measured_fraction_max 0.892
_diffrn_reflns_theta_full 26.000
_diffrn_reflns_theta_max 29.683
_diffrn_reflns_theta_min 2.621
_diffrn_source 'micro-focus sealed X-ray tube'
_diffrn_source_type 'SuperNova (Mo) X-ray Source'
_exptl_absorpt_coefficient_mu 2.923
_exptl_absorpt_correction_T_max 0.927
_exptl_absorpt_correction_T_min 0.763
_exptl_absorpt_correction_type gaussian
_exptl_absorpt_process_details
;
CrysAlisPro 1.171.38.41 (Rigaku Oxford Diffraction, 2015)
Numerical absorption correction based on gaussian integration over
            a multifaceted crystal model
Empirical absorption correction using spherical harmonics,
 implemented in SCALE3 ABSPACK scaling algorithm.
;
_exptl_crystal_colour 'clear colourless'
_exptl_crystal_colour_lustre clear
_exptl_crystal_colour_primary colourless
_exptl_crystal_density_diffrn 1.722
_exptl_crystal_description block
_exptl_crystal_F_000 524
_exptl_crystal_size_max 0.18
_exptl_crystal_size_mid 0.102
_exptl_crystal_size_min 0.043
_refine_diff_density_max 0.985
_refine_diff_density_min -0.742
_refine_diff_density_rms 0.183
_refine_ls_extinction_method none
_refine_ls_goodness_of_fit_ref 1.066
_refine_ls_hydrogen_treatment constr
_refine_ls_matrix_type full
_refine_ls_number_parameters 241
_refine_ls_number_reflns 5144
_refine_ls_number_restraints 0
_refine_ls_restrained_S_all 1.066
_refine_ls_R_factor_all 0.1459
_refine_ls_R_factor_gt 0.0685
_refine_ls_shift/su_max 0.000
_refine_ls_shift/su_mean 0.000
_refine_ls_structure_factor_coef Fsqd
_refine_ls_weighting_details 'w=1/[\s^2^(Fo^2^)+3.6082P] where P=(Fo^2^+2Fc^2^)/3'
_refine_ls_weighting_scheme calc
_refine_ls_wR_factor_gt 0.0785
_refine_ls_wR_factor_ref 0.0943
_reflns_Friedel_coverage 0.000
_reflns_number_gt 3065
_reflns_number_total 5144
_reflns_threshold_expression 'I > 2\s(I)'
_cod_data_source_file c8dt01506f2.cif
_cod_data_source_block fn020b
_cod_depositor_comments 'Adding full bibliography for 7046473--7046483.cif.'
_cod_database_code 7046478
_shelxl_version_number 2013-4
_chemical_oxdiff_formula 'C42 H48 Ag2 Cl2 N4 Se2'
_shelx_space_group_comment
;
The symmetry employed for this shelxl refinement is uniquely defined
by the following loop, which should always be used as a source of
symmetry information in preference to the above space-group names.
They are only intended as comments.
;
_shelx_estimated_absorpt_t_max 0.885
_shelx_estimated_absorpt_t_min 0.621
_reflns_odcompleteness_completeness 99.88
_reflns_odcompleteness_iscentric 1
_reflns_odcompleteness_theta 26.32
_olex2_refinement_description
;
1. Fixed Uiso
 At 1.2 times of:
  All C(H) groups
 At 1.5 times of:
  All C(H,H,H) groups
2.a Aromatic/amide H refined with riding coordinates:
 C2(H2), C3(H3), C6(H6), C8(H8), C15(H15), C17(H17)
2.b Idealised Me refined as rotating group:
 C10(H10A,H10B,H10C), C11(H11A,H11B,H11C), C12(H12A,H12B,H12C), C19(H19A,H19B,
 H19C), C20(H20A,H20B,H20C), C21(H21A,H21B,H21C)
;
_olex2_exptl_crystal_mounting_method 'mounted on a nylon loop'
_olex2_submission_special_instructions 'No special instructions were received'
_oxdiff_exptl_absorpt_empirical_details
;
Empirical correction (ABSPACK) includes:
- Absorption correction using spherical harmonics
- Frame scaling
;
_oxdiff_exptl_absorpt_empirical_full_max 1.135
_oxdiff_exptl_absorpt_empirical_full_min 0.880

loop_
_space_group_symop_operation_xyz
'x, y, z'
'-x, -y, -z'

loop_
_atom_site_label
_atom_site_type_symbol
_atom_site_fract_x
_atom_site_fract_y
_atom_site_fract_z
_atom_site_U_iso_or_equiv
_atom_site_adp_type
_atom_site_occupancy
_atom_site_site_symmetry_order
_atom_site_calc_flag
_atom_site_refinement_flags_posn
Ag1 Ag 0.66800(5) 0.42106(5) 0.42771(5) 0.02472(15) Uani 1 1 d .
Se1 Se 0.45179(6) 0.67359(6) 0.32117(5) 0.01717(16) Uani 1 1 d .
Cl1 Cl 0.92778(16) 0.34510(16) 0.33448(14) 0.0231(4) Uani 1 1 d .
N1 N 0.3042(5) 0.5213(5) 0.2724(4) 0.0155(11) Uani 1 1 d .
N2 N 0.2182(5) 0.7521(5) 0.1674(4) 0.0162(11) Uani 1 1 d .
C1 C 0.3216(6) 0.6435(6) 0.2513(5) 0.0166(13) Uani 1 1 d .
C2 C 0.1350(7) 0.6965(6) 0.1386(6) 0.0226(15) Uani 1 1 d .
H2 H 0.0552 0.7495 0.0828 0.027 Uiso 1 1 calc R
C3 C 0.1869(6) 0.5542(7) 0.2035(5) 0.0213(14) Uani 1 1 d .
H3 H 0.1503 0.4877 0.2027 0.026 Uiso 1 1 calc R
C4 C 0.3948(6) 0.3786(6) 0.3545(5) 0.0166(13) Uani 1 1 d .
C5 C 0.3333(6) 0.3073(6) 0.4803(5) 0.0169(13) Uani 1 1 d .
C6 C 0.4254(6) 0.1728(6) 0.5587(5) 0.0154(13) Uani 1 1 d .
H6 H 0.3861 0.1215 0.6447 0.019 Uiso 1 1 calc R
C7 C 0.5730(6) 0.1119(6) 0.5143(5) 0.0151(13) Uani 1 1 d .
C8 C 0.6274(6) 0.1859(6) 0.3872(5) 0.0158(13) Uani 1 1 d .
H8 H 0.7272 0.1440 0.3557 0.019 Uiso 1 1 calc R
C9 C 0.5400(6) 0.3204(6) 0.3041(5) 0.0143(13) Uani 1 1 d .
C10 C 0.6022(7) 0.3979(6) 0.1649(5) 0.0237(15) Uani 1 1 d .
H10A H 0.7083 0.3432 0.1508 0.036 Uiso 1 1 calc GR
H10B H 0.5961 0.4931 0.1508 0.036 Uiso 1 1 calc GR
H10C H 0.5424 0.4076 0.1031 0.036 Uiso 1 1 calc GR
C11 C 0.1750(6) 0.3739(6) 0.5290(6) 0.0204(14) Uani 1 1 d .
H11A H 0.1019 0.3686 0.4886 0.031 Uiso 1 1 calc GR
H11B H 0.1591 0.4742 0.5057 0.031 Uiso 1 1 calc GR
H11C H 0.1607 0.3223 0.6244 0.031 Uiso 1 1 calc GR
C12 C 0.6712(6) -0.0301(6) 0.6060(5) 0.0215(14) Uani 1 1 d .
H12A H 0.6984 -0.0174 0.6736 0.032 Uiso 1 1 calc GR
H12B H 0.7636 -0.0660 0.5562 0.032 Uiso 1 1 calc GR
H12C H 0.6151 -0.0990 0.6474 0.032 Uiso 1 1 calc GR
C13 C 0.1995(6) 0.9024(6) 0.1195(5) 0.0169(13) Uani 1 1 d .
C14 C 0.2888(6) 0.9638(7) 0.0065(5) 0.0211(14) Uani 1 1 d .
C15 C 0.2772(6) 1.1048(6) -0.0319(5) 0.0197(14) Uani 1 1 d .
H15 H 0.3370 1.1491 -0.1079 0.024 Uiso 1 1 calc R
C16 C 0.1811(6) 1.1824(6) 0.0373(5) 0.0194(14) Uani 1 1 d .
C17 C 0.0925(6) 1.1174(6) 0.1489(5) 0.0193(14) Uani 1 1 d .
H17 H 0.0255 1.1705 0.1964 0.023 Uiso 1 1 calc R
C18 C 0.1011(6) 0.9762(6) 0.1914(5) 0.0197(14) Uani 1 1 d .
C19 C 0.0088(7) 0.9060(7) 0.3147(6) 0.0301(17) Uani 1 1 d .
H19A H -0.0737 0.8938 0.2916 0.045 Uiso 1 1 calc GR
H19B H -0.0338 0.9662 0.3626 0.045 Uiso 1 1 calc GR
H19C H 0.0741 0.8122 0.3700 0.045 Uiso 1 1 calc GR
C20 C 0.3955(7) 0.8804(7) -0.0677(6) 0.0264(16) Uani 1 1 d .
H20A H 0.3384 0.8736 -0.1212 0.040 Uiso 1 1 calc GR
H20B H 0.4484 0.7842 -0.0059 0.040 Uiso 1 1 calc GR
H20C H 0.4697 0.9287 -0.1246 0.040 Uiso 1 1 calc GR
C21 C 0.1724(7) 1.3348(7) -0.0035(6) 0.0306(16) Uani 1 1 d .
H21A H 0.2675 1.3353 0.0113 0.046 Uiso 1 1 calc GR
H21B H 0.0879 1.3767 0.0483 0.046 Uiso 1 1 calc GR
H21C H 0.1563 1.3910 -0.0967 0.046 Uiso 1 1 calc GR

loop_
_atom_site_aniso_label
_atom_site_aniso_U_11
_atom_site_aniso_U_22
_atom_site_aniso_U_33
_atom_site_aniso_U_23
_atom_site_aniso_U_13
_atom_site_aniso_U_12
Ag1 0.0165(3) 0.0317(3) 0.0313(3) -0.0169(2) -0.0022(2) -0.0083(2)
Se1 0.0138(3) 0.0191(4) 0.0194(3) -0.0066(3) -0.0047(2) -0.0060(3)
Cl1 0.0168(8) 0.0272(9) 0.0266(8) -0.0118(7) -0.0023(6) -0.0073(7)
N1 0.013(3) 0.012(3) 0.019(3) -0.001(2) -0.008(2) -0.004(2)
N2 0.015(3) 0.015(3) 0.018(3) -0.004(2) -0.009(2) -0.003(2)
C1 0.012(3) 0.020(3) 0.014(3) -0.005(3) -0.002(2) -0.004(3)
C2 0.023(3) 0.018(4) 0.026(3) -0.002(3) -0.016(3) -0.006(3)
C3 0.020(3) 0.027(4) 0.021(3) -0.008(3) -0.007(3) -0.011(3)
C4 0.009(3) 0.015(3) 0.028(3) -0.010(3) -0.007(2) -0.001(3)
C5 0.012(3) 0.018(3) 0.027(3) -0.014(3) 0.000(2) -0.006(3)
C6 0.013(3) 0.020(3) 0.013(3) -0.004(3) -0.001(2) -0.009(3)
C7 0.016(3) 0.017(3) 0.020(3) -0.009(3) -0.005(2) -0.009(3)
C8 0.009(3) 0.017(3) 0.025(3) -0.012(3) -0.005(2) -0.002(3)
C9 0.017(3) 0.016(3) 0.018(3) -0.008(3) -0.003(2) -0.011(3)
C10 0.025(3) 0.023(4) 0.025(3) -0.010(3) -0.004(3) -0.008(3)
C11 0.011(3) 0.019(3) 0.031(4) -0.010(3) -0.004(2) -0.003(3)
C12 0.017(3) 0.021(4) 0.025(3) -0.011(3) -0.009(3) 0.001(3)
C13 0.019(3) 0.017(3) 0.017(3) -0.004(3) -0.009(2) -0.007(3)
C14 0.020(3) 0.024(4) 0.017(3) -0.008(3) -0.008(2) -0.002(3)
C15 0.016(3) 0.019(4) 0.018(3) -0.001(3) -0.004(2) -0.007(3)
C16 0.016(3) 0.019(3) 0.024(3) -0.007(3) -0.013(3) -0.003(3)
C17 0.016(3) 0.014(3) 0.022(3) -0.007(3) -0.008(2) 0.005(3)
C18 0.017(3) 0.018(4) 0.018(3) -0.001(3) -0.010(2) -0.002(3)
C19 0.022(4) 0.028(4) 0.030(4) -0.009(3) 0.002(3) -0.005(3)
C20 0.027(4) 0.024(4) 0.021(3) -0.006(3) 0.002(3) -0.009(3)
C21 0.025(4) 0.023(4) 0.038(4) -0.008(3) -0.006(3) -0.006(3)

loop_
_atom_type_symbol
_atom_type_description
_atom_type_scat_dispersion_real
_atom_type_scat_dispersion_imag
_atom_type_scat_source
C C 0.0033 0.0016 'International Tables Vol C Tables 4.2.6.8 and 6.1.1.4'
H H 0.0000 0.0000 'International Tables Vol C Tables 4.2.6.8 and 6.1.1.4'
Ag Ag -0.8971 1.1015 'International Tables Vol C Tables 4.2.6.8 and 6.1.1.4'
Cl Cl 0.1484 0.1585 'International Tables Vol C Tables 4.2.6.8 and 6.1.1.4'
N N 0.0061 0.0033 'International Tables Vol C Tables 4.2.6.8 and 6.1.1.4'
Se Se -0.0929 2.2259 'International Tables Vol C Tables 4.2.6.8 and 6.1.1.4'

loop_
_exptl_crystal_face_index_h
_exptl_crystal_face_index_k
_exptl_crystal_face_index_l
_exptl_crystal_face_perp_dist
-2 13 11 0.0105
0 -14 -11 0.0216
-8 -13 1 0.0659
9 10 -4 0.0569
1 -7 10 0.0425
9 -2 -9 0.0547
0 6 -10 0.0551
5 6 16 0.0591
-5 0 -14 0.0543
-11 0 -9 0.0464
-12 0 0 0.0557

loop_
_geom_angle_atom_site_label_1
_geom_angle_atom_site_label_2
_geom_angle_atom_site_label_3
_geom_angle
_geom_angle_site_symmetry_3
Se1 Ag1 Se1 100.33(2) 2_666
Cl1 Ag1 Se1 129.88(4) 2_666
Cl1 Ag1 Se1 127.13(4) .
Ag1 Se1 Ag1 79.67(2) 2_666
C1 Se1 Ag1 107.30(18) .
C1 Se1 Ag1 97.77(16) 2_666
C1 N1 C3 109.0(5) .
C1 N1 C4 124.8(5) .
C3 N1 C4 126.1(5) .
C1 N2 C2 109.3(5) .
C1 N2 C13 124.2(5) .
C2 N2 C13 126.5(5) .
N1 C1 Se1 130.4(4) .
N1 C1 N2 106.6(5) .
N2 C1 Se1 123.0(4) .
N2 C2 H2 126.3 .
C3 C2 N2 107.5(5) .
C3 C2 H2 126.3 .
N1 C3 H3 126.2 .
C2 C3 N1 107.6(5) .
C2 C3 H3 126.2 .
C5 C4 N1 118.6(5) .
C9 C4 N1 118.3(5) .
C9 C4 C5 123.1(5) .
C4 C5 C6 117.2(5) .
C4 C5 C11 120.9(5) .
C6 C5 C11 121.9(5) .
C5 C6 H6 119.0 .
C7 C6 C5 121.9(5) .
C7 C6 H6 119.0 .
C6 C7 C12 119.8(5) .
C8 C7 C6 118.5(5) .
C8 C7 C12 121.7(5) .
C7 C8 H8 119.0 .
C7 C8 C9 122.0(5) .
C9 C8 H8 119.0 .
C4 C9 C8 117.2(5) .
C4 C9 C10 122.1(5) .
C8 C9 C10 120.8(5) .
C9 C10 H10A 109.5 .
C9 C10 H10B 109.5 .
C9 C10 H10C 109.5 .
H10A C10 H10B 109.5 .
H10A C10 H10C 109.5 .
H10B C10 H10C 109.5 .
C5 C11 H11A 109.5 .
C5 C11 H11B 109.5 .
C5 C11 H11C 109.5 .
H11A C11 H11B 109.5 .
H11A C11 H11C 109.5 .
H11B C11 H11C 109.5 .
C7 C12 H12A 109.5 .
C7 C12 H12B 109.5 .
C7 C12 H12C 109.5 .
H12A C12 H12B 109.5 .
H12A C12 H12C 109.5 .
H12B C12 H12C 109.5 .
C14 C13 N2 118.3(5) .
C18 C13 N2 118.7(5) .
C18 C13 C14 122.9(6) .
C13 C14 C20 121.5(6) .
C15 C14 C13 117.2(5) .
C15 C14 C20 121.3(5) .
C14 C15 H15 119.1 .
C16 C15 C14 121.9(5) .
C16 C15 H15 119.1 .
C15 C16 C17 119.1(6) .
C15 C16 C21 121.4(5) .
C17 C16 C21 119.5(6) .
C16 C17 H17 119.5 .
C18 C17 C16 121.0(6) .
C18 C17 H17 119.5 .
C13 C18 C17 117.9(5) .
C13 C18 C19 121.7(6) .
C17 C18 C19 120.4(6) .
C18 C19 H19A 109.5 .
C18 C19 H19B 109.5 .
C18 C19 H19C 109.5 .
H19A C19 H19B 109.5 .
H19A C19 H19C 109.5 .
H19B C19 H19C 109.5 .
C14 C20 H20A 109.5 .
C14 C20 H20B 109.5 .
C14 C20 H20C 109.5 .
H20A C20 H20B 109.5 .
H20A C20 H20C 109.5 .
H20B C20 H20C 109.5 .
C16 C21 H21A 109.5 .
C16 C21 H21B 109.5 .
C16 C21 H21C 109.5 .
H21A C21 H21B 109.5 .
H21A C21 H21C 109.5 .
H21B C21 H21C 109.5 .

loop_
_geom_bond_atom_site_label_1
_geom_bond_atom_site_label_2
_geom_bond_distance
_geom_bond_site_symmetry_2
Ag1 Se1 2.6921(9) .
Ag1 Se1 2.6943(8) 2_666
Ag1 Cl1 2.4369(15) .
Se1 Ag1 2.6942(8) 2_666
Se1 C1 1.872(6) .
N1 C1 1.346(7) .
N1 C3 1.388(7) .
N1 C4 1.454(7) .
N2 C1 1.360(7) .
N2 C2 1.374(7) .
N2 C13 1.451(7) .
C2 H2 0.9500 .
C2 C3 1.337(8) .
C3 H3 0.9500 .
C4 C5 1.393(7) .
C4 C9 1.393(7) .
C5 C6 1.397(8) .
C5 C11 1.502(7) .
C6 H6 0.9500 .
C6 C7 1.392(7) .
C7 C8 1.386(7) .
C7 C12 1.514(7) .
C8 H8 0.9500 .
C8 C9 1.398(7) .
C9 C10 1.518(7) .
C10 H10A 0.9800 .
C10 H10B 0.9800 .
C10 H10C 0.9800 .
C11 H11A 0.9800 .
C11 H11B 0.9800 .
C11 H11C 0.9800 .
C12 H12A 0.9800 .
C12 H12B 0.9800 .
C12 H12C 0.9800 .
C13 C14 1.399(7) .
C13 C18 1.384(8) .
C14 C15 1.389(8) .
C14 C20 1.492(8) .
C15 H15 0.9500 .
C15 C16 1.381(8) .
C16 C17 1.398(7) .
C16 C21 1.514(8) .
C17 H17 0.9500 .
C17 C18 1.391(8) .
C18 C19 1.509(7) .
C19 H19A 0.9800 .
C19 H19B 0.9800 .
C19 H19C 0.9800 .
C20 H20A 0.9800 .
C20 H20B 0.9800 .
C20 H20C 0.9800 .
C21 H21A 0.9800 .
C21 H21B 0.9800 .
C21 H21C 0.9800 .

loop_
_exptl_oxdiff_crystal_face_indexfrac_h
_exptl_oxdiff_crystal_face_indexfrac_k
_exptl_oxdiff_crystal_face_indexfrac_l
_exptl_oxdiff_crystal_face_x
_exptl_oxdiff_crystal_face_y
_exptl_oxdiff_crystal_face_z
-2.0000 13.0002 11.0000 -0.3647 0.7374 0.6275
0.0000 -14.0002 -11.0000 0.3138 -0.8194 -0.5068
-8.0000 -13.0000 1.0000 0.3513 -0.7673 0.5836
9.0000 10.0000 -4.0000 -0.2583 0.6007 -0.7838
1.0000 -6.9999 10.0000 0.8887 -0.2255 0.5088
9.0000 -2.0002 -9.0000 0.2044 -0.0536 -0.9840
0.0000 5.9999 -10.0000 -0.7781 0.1915 -0.5611
5.0000 6.0002 16.0000 0.6282 0.5536 0.5260
-5.0000 -0.0002 -14.0000 -0.8814 -0.2319 -0.4523
-11.0000 -0.0001 -9.0000 -0.9857 -0.2737 0.1579
-12.0000 0.0000 0.0000 -0.6459 -0.1921 0.6916
